data_7014898
loop_
_publ_author_name
'Jones, Roderick C.'
'Chojnacka, Maja W.'
'Quail, J. Wilson'
'Gardiner, Michael G.'
'Decken, Andreas'
'Yates, Brian F.'
'Gossage, Robert A.'

_publ_section_title
;
 Oxazoles revisited: On the nature of binding of benzoxazole and
 2-methylbenzoxazole with the zinc and palladium halides.
;
_journal_issue 7
_journal_name_full 'Dalton transactions (Cambridge, England : 2003)'
_journal_page_first 1594
_journal_page_last 1600
_journal_paper_doi 10.1039/c0dt01266a
_journal_volume 40
_journal_year 2011
_chemical_formula_moiety 'C14 H10 Cl2 N2 O2 Zn'
_chemical_formula_sum 'C14 H10 Cl2 N2 O2 Zn'
_chemical_formula_weight 374.51
_chemical_name_systematic
;
?
;
_space_group_IT_number 14
_symmetry_cell_setting monoclinic
_symmetry_space_group_name_Hall '-P 2ybc'
_symmetry_space_group_name_H-M 'P 1 21/c 1'
_atom_sites_solution_hydrogens geom
_atom_sites_solution_primary direct
_atom_sites_solution_secondary difmap
_audit_creation_method SHELXL-97
_cell_angle_alpha 90.00
_cell_angle_beta 90.997(2)
_cell_angle_gamma 90.00
_cell_formula_units_Z 4
_cell_length_a 15.4874(4)
_cell_length_b 7.0384(2)
_cell_length_c 13.2612(5)
_cell_measurement_reflns_used 3555
_cell_measurement_temperature 173(2)
_cell_measurement_theta_max 27.485
_cell_measurement_theta_min 0.998
_cell_volume 1445.34(8)
_computing_cell_refinement 'HKL Scalepack (Otwinowski & Minor 1997)'
_computing_data_collection 'Collect (Nonius BV, 1998)'
_computing_data_reduction 'HKL Denzo and Scalepack (Otwinowski & Minor 1997)'
_computing_molecular_graphics 'Ortep-3 for Windows (Farrugia, 1997)'
_computing_publication_material 'SHELXL-97 (Sheldrick, 1997)'
_computing_structure_refinement 'SHELXL-97 (Sheldrick, 1997)'
_computing_structure_solution 'SIR97 (Altomare et al., 1997)'
_diffrn_ambient_temperature 173(2)
_diffrn_detector_area_resol_mean 9
_diffrn_measured_fraction_theta_full 1.000
_diffrn_measured_fraction_theta_max 1.000
_diffrn_measurement_device 'Nonius KappaCCD'
_diffrn_measurement_method '\f scans and \w scans with \k offsets'
_diffrn_radiation_monochromator 'horizonally mounted graphite crystal'
_diffrn_radiation_source 'fine-focus sealed tube'
_diffrn_radiation_type MoK\a
_diffrn_radiation_wavelength 0.71073
_diffrn_reflns_av_R_equivalents 0.0728
_diffrn_reflns_av_sigmaI/netI 0.0404
_diffrn_reflns_limit_h_max 20
_diffrn_reflns_limit_h_min -20
_diffrn_reflns_limit_k_max 9
_diffrn_reflns_limit_k_min -8
_diffrn_reflns_limit_l_max 17
_diffrn_reflns_limit_l_min -17
_diffrn_reflns_number 20224
_diffrn_reflns_theta_full 27.48
_diffrn_reflns_theta_max 27.48
_diffrn_reflns_theta_min 2.63
_diffrn_standards_decay_% 0
_diffrn_standards_interval_count 0
_diffrn_standards_interval_time 0
_diffrn_standards_number 0
_exptl_absorpt_coefficient_mu 2.072
_exptl_absorpt_correction_T_max 0.847
_exptl_absorpt_correction_T_min 0.801
_exptl_absorpt_correction_type psi-scan
_exptl_absorpt_process_details 'Shelxtl 6.10 (Bruker-AXS, 2000)'
_exptl_crystal_colour colourless
_exptl_crystal_density_diffrn 1.721
_exptl_crystal_density_method 'not measured'
_exptl_crystal_description chip
_exptl_crystal_F_000 752
_exptl_crystal_size_max 0.12
_exptl_crystal_size_mid 0.10
_exptl_crystal_size_min 0.08
_refine_diff_density_max 0.493
_refine_diff_density_min -0.450
_refine_diff_density_rms 0.104
_refine_ls_extinction_coef 0.0059(7)
_refine_ls_extinction_expression Fc^*^=kFc[1+0.001xFc^2^\l^3^/sin(2\q)]^-1/4^
_refine_ls_extinction_method SHELXL
_refine_ls_goodness_of_fit_ref 1.133
_refine_ls_hydrogen_treatment constr
_refine_ls_matrix_type full
_refine_ls_number_parameters 191
_refine_ls_number_reflns 3304
_refine_ls_number_restraints 0
_refine_ls_restrained_S_all 1.133
_refine_ls_R_factor_all 0.0569
_refine_ls_R_factor_gt 0.0422
_refine_ls_shift/su_max 0.000
_refine_ls_shift/su_mean 0.000
_refine_ls_structure_factor_coef Fsqd
_refine_ls_weighting_details 'calc w=1/[\s^2^(Fo^2^)+(0.0329P)^2^+2.6816P] where P=(Fo^2^+2Fc^2^)/3'
_refine_ls_weighting_scheme calc
_refine_ls_wR_factor_gt 0.0965
_refine_ls_wR_factor_ref 0.1036
_reflns_number_gt 2702
_reflns_number_total 3304
_reflns_threshold_expression >2\s(I)
_cod_data_source_file C0DT01266A.TXT
_cod_data_source_block 1094
_cod_original_sg_symbol_H-M 'P 21/c'
_cod_database_code 7014898

loop_
_symmetry_equiv_pos_as_xyz
'x, y, z'
'-x, y+1/2, -z+1/2'
'-x, -y, -z'
'x, -y-1/2, z-1/2'

loop_
_atom_site_label
_atom_site_type_symbol
_atom_site_fract_x
_atom_site_fract_y
_atom_site_fract_z
_atom_site_U_iso_or_equiv
_atom_site_adp_type
_atom_site_occupancy
_atom_site_symmetry_multiplicity
_atom_site_calc_flag
_atom_site_refinement_flags
_atom_site_disorder_assembly
_atom_site_disorder_group
Zn1 Zn 0.24187(2) 0.01971(5) 0.66118(3) 0.02410(14) Uani 1 1 d . . .
Cl1 Cl 0.27837(6) -0.04458(14) 0.82028(7) 0.0344(2) Uani 1 1 d . . .
Cl2 Cl 0.24552(6) 0.32234(12) 0.61453(8) 0.0361(2) Uani 1 1 d . . .
O1 O 0.43000(16) -0.3427(3) 0.54666(19) 0.0289(6) Uani 1 1 d . . .
N1 N 0.32715(18) -0.1288(4) 0.5749(2) 0.0249(6) Uani 1 1 d . . .
C1 C 0.3692(2) -0.0772(5) 0.4854(3) 0.0218(7) Uani 1 1 d . . .
C2 C 0.3570(2) 0.0746(5) 0.4193(3) 0.0266(7) Uani 1 1 d . . .
H2 H 0.3129 0.1665 0.4286 0.032 Uiso 1 1 calc R . .
C3 C 0.4128(2) 0.0834(5) 0.3393(3) 0.0297(8) Uani 1 1 d . . .
H3 H 0.4062 0.1840 0.2921 0.036 Uiso 1 1 calc R . .
C4 C 0.4785(2) -0.0494(5) 0.3249(3) 0.0291(8) Uani 1 1 d . . .
H4 H 0.5157 -0.0357 0.2692 0.035 Uiso 1 1 calc R . .
C5 C 0.4905(2) -0.2018(5) 0.3909(3) 0.0287(8) Uani 1 1 d . . .
H5 H 0.5350 -0.2931 0.3826 0.034 Uiso 1 1 calc R . .
C6 C 0.4330(2) -0.2103(5) 0.4693(3) 0.0243(7) Uani 1 1 d . . .
C7 C 0.3663(2) -0.2815(5) 0.6052(3) 0.0285(8) Uani 1 1 d . . .
H7 H 0.3507 -0.3460 0.6651 0.034 Uiso 1 1 calc R . .
O11 O 0.02582(16) -0.3328(3) 0.6168(2) 0.0330(6) Uani 1 1 d . . .
N11 N 0.12406(18) -0.1024(4) 0.6309(2) 0.0246(6) Uani 1 1 d . . .
C11 C 0.0415(2) -0.0194(5) 0.6301(2) 0.0229(7) Uani 1 1 d . . .
C12 C 0.0152(2) 0.1709(5) 0.6351(3) 0.0274(7) Uani 1 1 d . . .
H12 H 0.0556 0.2724 0.6394 0.033 Uiso 1 1 calc R . .
C13 C -0.0729(2) 0.2020(5) 0.6335(3) 0.0320(8) Uani 1 1 d . . .
H13 H -0.0936 0.3289 0.6364 0.038 Uiso 1 1 calc R . .
C14 C -0.1326(2) 0.0529(6) 0.6278(3) 0.0333(8) Uani 1 1 d . . .
H14 H -0.1926 0.0812 0.6282 0.040 Uiso 1 1 calc R . .
C15 C -0.1063(2) -0.1364(6) 0.6215(3) 0.0320(8) Uani 1 1 d . . .
H15 H -0.1462 -0.2388 0.6168 0.038 Uiso 1 1 calc R . .
C16 C -0.0186(2) -0.1631(5) 0.6226(3) 0.0262(7) Uani 1 1 d . . .
C17 C 0.1096(2) -0.2836(5) 0.6230(3) 0.0313(8) Uani 1 1 d . . .
H17 H 0.1549 -0.3746 0.6216 0.038 Uiso 1 1 calc R . .

loop_
_atom_site_aniso_label
_atom_site_aniso_U_11
_atom_site_aniso_U_22
_atom_site_aniso_U_33
_atom_site_aniso_U_23
_atom_site_aniso_U_13
_atom_site_aniso_U_12
Zn1 0.0204(2) 0.0211(2) 0.0308(2) 0.00046(16) 0.00248(15) 0.00057(14)
Cl1 0.0352(5) 0.0360(5) 0.0318(5) 0.0021(4) -0.0040(4) -0.0022(4)
Cl2 0.0351(5) 0.0194(4) 0.0540(6) 0.0029(4) 0.0072(4) 0.0016(3)
O1 0.0289(13) 0.0215(12) 0.0363(14) 0.0031(10) 0.0040(11) 0.0051(10)
N1 0.0234(14) 0.0208(14) 0.0305(16) 0.0029(12) 0.0020(12) -0.0012(11)
C1 0.0177(15) 0.0216(15) 0.0259(17) -0.0014(13) -0.0001(12) -0.0003(12)
C2 0.0234(17) 0.0246(17) 0.0316(19) 0.0027(14) -0.0008(14) 0.0013(13)
C3 0.0294(18) 0.0298(18) 0.0300(19) 0.0045(15) -0.0005(15) -0.0023(14)
C4 0.0290(18) 0.0309(19) 0.0274(18) -0.0055(15) 0.0020(14) -0.0023(14)
C5 0.0236(17) 0.0310(18) 0.0316(19) -0.0067(15) 0.0008(14) 0.0021(14)
C6 0.0215(16) 0.0214(16) 0.0301(18) -0.0004(13) -0.0009(14) -0.0007(12)
C7 0.0246(17) 0.0243(17) 0.037(2) 0.0050(15) 0.0066(15) -0.0005(13)
O11 0.0276(13) 0.0228(12) 0.0486(17) 0.0011(11) -0.0025(12) -0.0018(10)
N11 0.0219(14) 0.0227(14) 0.0290(15) 0.0018(12) -0.0016(11) 0.0014(11)
C11 0.0224(16) 0.0264(17) 0.0200(16) 0.0005(13) 0.0012(12) -0.0003(13)
C12 0.0267(17) 0.0238(17) 0.0319(19) -0.0031(14) 0.0030(14) -0.0003(13)
C13 0.0293(19) 0.0322(19) 0.035(2) -0.0052(16) 0.0019(16) 0.0063(15)
C14 0.0233(18) 0.042(2) 0.034(2) -0.0034(17) 0.0004(15) 0.0021(15)
C15 0.0275(18) 0.035(2) 0.033(2) 0.0015(16) -0.0018(15) -0.0064(15)
C16 0.0245(17) 0.0252(17) 0.0287(18) 0.0019(14) 0.0004(14) -0.0004(13)
C17 0.0266(18) 0.0240(17) 0.043(2) 0.0021(15) 0.0017(16) -0.0004(14)

loop_
_atom_type_symbol
_atom_type_description
_atom_type_scat_dispersion_real
_atom_type_scat_dispersion_imag
_atom_type_scat_source
C C 0.0033 0.0016 'International Tables Vol C Tables 4.2.6.8 and 6.1.1.4'
H H 0.0000 0.0000 'International Tables Vol C Tables 4.2.6.8 and 6.1.1.4'
Cl Cl 0.1484 0.1585 'International Tables Vol C Tables 4.2.6.8 and 6.1.1.4'
N N 0.0061 0.0033 'International Tables Vol C Tables 4.2.6.8 and 6.1.1.4'
O O 0.0106 0.0060 'International Tables Vol C Tables 4.2.6.8 and 6.1.1.4'
Zn Zn 0.2839 1.4301 'International Tables Vol C Tables 4.2.6.8 and 6.1.1.4'

loop_
_geom_angle_atom_site_label_1
_geom_angle_atom_site_label_2
_geom_angle_atom_site_label_3
_geom_angle
_geom_angle_site_symmetry_1
_geom_angle_site_symmetry_3
_geom_angle_publ_flag
N1 Zn1 N11 104.89(11) . . ?
N1 Zn1 Cl2 108.31(8) . . ?
N11 Zn1 Cl2 112.00(8) . . ?
N1 Zn1 Cl1 105.70(9) . . ?
N11 Zn1 Cl1 108.16(9) . . ?
Cl2 Zn1 Cl1 116.94(4) . . ?
C7 O1 C6 104.3(3) . . ?
C7 N1 C1 104.7(3) . . ?
C7 N1 Zn1 123.6(2) . . ?
C1 N1 Zn1 130.5(2) . . ?
C6 C1 C2 120.8(3) . . ?
C6 C1 N1 107.3(3) . . ?
C2 C1 N1 131.8(3) . . ?
C3 C2 C1 116.0(3) . . ?
C3 C2 H2 122.0 . . ?
C1 C2 H2 122.0 . . ?
C2 C3 C4 122.8(3) . . ?
C2 C3 H3 118.6 . . ?
C4 C3 H3 118.6 . . ?
C5 C4 C3 121.2(3) . . ?
C5 C4 H4 119.4 . . ?
C3 C4 H4 119.4 . . ?
C6 C5 C4 115.2(3) . . ?
C6 C5 H5 122.4 . . ?
C4 C5 H5 122.4 . . ?
C1 C6 C5 124.0(3) . . ?
C1 C6 O1 107.9(3) . . ?
C5 C6 O1 128.0(3) . . ?
N1 C7 O1 115.7(3) . . ?
N1 C7 H7 122.2 . . ?
O1 C7 H7 122.2 . . ?
C17 O11 C16 104.8(3) . . ?
C17 N11 C11 104.6(3) . . ?
C17 N11 Zn1 125.4(2) . . ?
C11 N11 Zn1 129.3(2) . . ?
C16 C11 C12 120.6(3) . . ?
C16 C11 N11 108.1(3) . . ?
C12 C11 N11 131.4(3) . . ?
C13 C12 C11 116.0(3) . . ?
C13 C12 H12 122.0 . . ?
C11 C12 H12 122.0 . . ?
C12 C13 C14 122.2(3) . . ?
C12 C13 H13 118.9 . . ?
C14 C13 H13 118.9 . . ?
C15 C14 C13 121.7(3) . . ?
C15 C14 H14 119.2 . . ?
C13 C14 H14 119.2 . . ?
C16 C15 C14 114.8(3) . . ?
C16 C15 H15 122.6 . . ?
C14 C15 H15 122.6 . . ?
C15 C16 C11 124.7(3) . . ?
C15 C16 O11 127.8(3) . . ?
C11 C16 O11 107.5(3) . . ?
N11 C17 O11 115.0(3) . . ?
N11 C17 H17 122.5 . . ?
O11 C17 H17 122.5 . . ?

loop_
_geom_bond_atom_site_label_1
_geom_bond_atom_site_label_2
_geom_bond_distance
_geom_bond_site_symmetry_2
_geom_bond_publ_flag
Zn1 N1 2.049(3) . ?
Zn1 N11 2.050(3) . ?
Zn1 Cl2 2.2190(9) . ?
Zn1 Cl1 2.2214(10) . ?
O1 C7 1.338(4) . ?
O1 C6 1.387(4) . ?
N1 C7 1.294(4) . ?
N1 C1 1.411(4) . ?
C1 C6 1.381(5) . ?
C1 C2 1.393(5) . ?
C2 C3 1.381(5) . ?
C2 H2 0.9500 . ?
C3 C4 1.398(5) . ?
C3 H3 0.9500 . ?
C4 C5 1.395(5) . ?
C4 H4 0.9500 . ?
C5 C6 1.382(5) . ?
C5 H5 0.9500 . ?
C7 H7 0.9500 . ?
O11 C17 1.344(4) . ?
O11 C16 1.382(4) . ?
N11 C17 1.299(5) . ?
N11 C11 1.405(4) . ?
C11 C16 1.377(5) . ?
C11 C12 1.402(5) . ?
C12 C13 1.382(5) . ?
C12 H12 0.9500 . ?
C13 C14 1.400(5) . ?
C13 H13 0.9500 . ?
C14 C15 1.396(5) . ?
C14 H14 0.9500 . ?
C15 C16 1.371(5) . ?
C15 H15 0.9500 . ?
C17 H17 0.9500 . ?

loop_
_geom_torsion_atom_site_label_1
_geom_torsion_atom_site_label_2
_geom_torsion_atom_site_label_3
_geom_torsion_atom_site_label_4
_geom_torsion
_geom_torsion_site_symmetry_1
_geom_torsion_site_symmetry_2
_geom_torsion_site_symmetry_3
_geom_torsion_site_symmetry_4
_geom_torsion_publ_flag
N11 Zn1 N1 C7 -88.6(3) . . . . ?
Cl2 Zn1 N1 C7 151.6(3) . . . . ?
Cl1 Zn1 N1 C7 25.6(3) . . . . ?
N11 Zn1 N1 C1 105.6(3) . . . . ?
Cl2 Zn1 N1 C1 -14.1(3) . . . . ?
Cl1 Zn1 N1 C1 -140.2(3) . . . . ?
C7 N1 C1 C6 -0.1(4) . . . . ?
Zn1 N1 C1 C6 167.7(2) . . . . ?
C7 N1 C1 C2 -179.1(4) . . . . ?
Zn1 N1 C1 C2 -11.4(6) . . . . ?
C6 C1 C2 C3 -0.9(5) . . . . ?
N1 C1 C2 C3 178.1(3) . . . . ?
C1 C2 C3 C4 -0.7(5) . . . . ?
C2 C3 C4 C5 1.0(6) . . . . ?
C3 C4 C5 C6 0.3(5) . . . . ?
C2 C1 C6 C5 2.3(5) . . . . ?
N1 C1 C6 C5 -176.9(3) . . . . ?
C2 C1 C6 O1 179.8(3) . . . . ?
N1 C1 C6 O1 0.6(4) . . . . ?
C4 C5 C6 C1 -1.9(5) . . . . ?
C4 C5 C6 O1 -178.9(3) . . . . ?
C7 O1 C6 C1 -0.9(4) . . . . ?
C7 O1 C6 C5 176.5(4) . . . . ?
C1 N1 C7 O1 -0.5(4) . . . . ?
Zn1 N1 C7 O1 -169.4(2) . . . . ?
C6 O1 C7 N1 0.9(4) . . . . ?
N1 Zn1 N11 C17 42.3(3) . . . . ?
Cl2 Zn1 N11 C17 159.6(3) . . . . ?
Cl1 Zn1 N11 C17 -70.2(3) . . . . ?
N1 Zn1 N11 C11 -148.9(3) . . . . ?
Cl2 Zn1 N11 C11 -31.6(3) . . . . ?
Cl1 Zn1 N11 C11 98.7(3) . . . . ?
C17 N11 C11 C16 0.7(4) . . . . ?
Zn1 N11 C11 C16 -169.9(2) . . . . ?
C17 N11 C11 C12 -179.1(4) . . . . ?
Zn1 N11 C11 C12 10.3(5) . . . . ?
C16 C11 C12 C13 0.8(5) . . . . ?
N11 C11 C12 C13 -179.3(3) . . . . ?
C11 C12 C13 C14 0.4(6) . . . . ?
C12 C13 C14 C15 -1.2(6) . . . . ?
C13 C14 C15 C16 0.7(6) . . . . ?
C14 C15 C16 C11 0.5(6) . . . . ?
C14 C15 C16 O11 -179.5(4) . . . . ?
C12 C11 C16 C15 -1.3(6) . . . . ?
N11 C11 C16 C15 178.8(3) . . . . ?
C12 C11 C16 O11 178.7(3) . . . . ?
N11 C11 C16 O11 -1.2(4) . . . . ?
C17 O11 C16 C15 -178.8(4) . . . . ?
C17 O11 C16 C11 1.1(4) . . . . ?
C11 N11 C17 O11 0.0(4) . . . . ?
Zn1 N11 C17 O11 171.1(2) . . . . ?
C16 O11 C17 N11 -0.7(4) . . . . ?
